data_4105654
loop_
_publ_author_name
'Mar\'ia L. Buil'
'Miguel A. Esteruelas'
'Karin Garc\'es'
'Enrique O\~nate'

_publ_contact_author
;
  Dr. Enrique O\~nate Rodr\'iguez
  Departamento de Qu\'imica Inorg\'anica - I.C.M.A.
  Facultad de Ciencias
  Universidad de Zaragoza - C.S.I.C.
  50009 Zaragoza, Spain
;
_publ_contact_author_email enriqueo@posta.unizar.es
_publ_section_title
;
 From Tetrahydroborate- to Aminoborylvinylidene-Osmium Complexes via
 Alkynyl-Aminoboryl Intermediates
;
_journal_name_full 'Journal of the American Chemical Society'
_journal_page_first 2250
_journal_page_last 2263
_journal_paper_doi 10.1021/ja109691v
_journal_volume 133
_journal_year 2011
_chemical_formula_sum 'C41 H63 B N2 O Os P2'
_chemical_formula_weight 862.88
_chemical_name_systematic
; 
 ? 
;
_space_group_IT_number 2
_symmetry_cell_setting triclinic
_symmetry_space_group_name_Hall '-P 1'
_symmetry_space_group_name_H-M 'P -1'
_atom_sites_solution_hydrogens geom
_atom_sites_solution_primary direct
_atom_sites_solution_secondary difmap
_audit_creation_method SHELXL-97
_cell_angle_alpha 106.953(3)
_cell_angle_beta 97.875(3)
_cell_angle_gamma 97.960(3)
_cell_formula_units_Z 2
_cell_length_a 11.1936(16)
_cell_length_b 11.8609(17)
_cell_length_c 16.576(2)
_cell_measurement_reflns_used 2939
_cell_measurement_temperature 100(2)
_cell_measurement_theta_max 23
_cell_measurement_theta_min 2
_cell_volume 2047.9(5)
_computing_cell_refinement 'SAINT+ v. 6.1 (Bruker AXS, 2000)'
_computing_data_collection 'SMART v. 5.625 (Bruker AXS, 2000)'
_computing_data_reduction 'SAINT+ v. 6.1 (Bruker AXS, 2000)'
_computing_molecular_graphics 'XP, SHELXTL v. 6.1 (Bruker, 2000)'
_computing_publication_material 'XCIF, SHELXTL v. 6.1 (Bruker, 2000)'
_computing_structure_refinement 'SHELXL-97 (Sheldrick, 1997)'
_computing_structure_solution 'SHELXS-97 (Sheldrick, 1990)'
_diffrn_ambient_temperature 100(2)
_diffrn_detector_area_resol_mean 8.26
_diffrn_measured_fraction_theta_full 0.977
_diffrn_measured_fraction_theta_max 0.895
_diffrn_measurement_device_type 'Bruker SMART APEX CCD system'
_diffrn_measurement_method '\w rotations with narrow frames'
_diffrn_radiation_monochromator graphite
_diffrn_radiation_source 'normal-focus sealed tube'
_diffrn_radiation_type MoK\a
_diffrn_radiation_wavelength 0.71073
_diffrn_reflns_av_R_equivalents 0.0531
_diffrn_reflns_av_sigmaI/netI 0.0878
_diffrn_reflns_limit_h_max 15
_diffrn_reflns_limit_h_min -14
_diffrn_reflns_limit_k_max 15
_diffrn_reflns_limit_k_min -15
_diffrn_reflns_limit_l_max 21
_diffrn_reflns_limit_l_min -22
_diffrn_reflns_number 19380
_diffrn_reflns_theta_full 27.50
_diffrn_reflns_theta_max 28.75
_diffrn_reflns_theta_min 1.83
_diffrn_standards_decay_% 'no decay'
_exptl_absorpt_coefficient_mu 3.224
_exptl_absorpt_correction_T_max 0.661
_exptl_absorpt_correction_T_min 0.489
_exptl_absorpt_correction_type multi-scan
_exptl_absorpt_process_details
;
Absorption correction performed with SADABS program. This is based on the
method of Blessing: Blessing, R. H., Acta Crystallogr., Sect. A 1995, 51, 33.

SADABS: Area-Detector Absorption Correction. Bruker-AXS 
within SAINT+ package, v. 6.1 (2000).
;
_exptl_crystal_colour orange
_exptl_crystal_density_diffrn 1.399
_exptl_crystal_description 'irregular block'
_exptl_crystal_F_000 884
_exptl_crystal_size_max 0.20
_exptl_crystal_size_mid 0.20
_exptl_crystal_size_min 0.14
_refine_diff_density_max 1.242
_refine_diff_density_min -1.764
_refine_diff_density_rms 0.154
_refine_ls_extinction_method none
_refine_ls_goodness_of_fit_ref 1.043
_refine_ls_hydrogen_treatment mixed
_refine_ls_matrix_type full
_refine_ls_number_parameters 441
_refine_ls_number_reflns 9519
_refine_ls_number_restraints 8
_refine_ls_restrained_S_all 1.048
_refine_ls_R_factor_all 0.0661
_refine_ls_R_factor_gt 0.0488
_refine_ls_shift/su_max 0.033
_refine_ls_shift/su_mean 0.001
_refine_ls_structure_factor_coef Fsqd
_refine_ls_weighting_details 'calc w=1/[\s^2^(Fo^2^)+(0.0330P)^2^+0.0000P] where P=(Fo^2^+2Fc^2^)/3'
_refine_ls_weighting_scheme calc
_refine_ls_wR_factor_gt 0.0881
_refine_ls_wR_factor_ref 0.0955
_reflns_number_gt 7817
_reflns_number_total 9519
_reflns_threshold_expression >2sigma(I)
_cod_data_source_file ja109691v_si_001_4.cif
_cod_data_source_block mae4421s
_cod_original_cell_volume 2048.0(5)
_cod_database_code 4105654

loop_
_symmetry_equiv_pos_as_xyz
'x, y, z'
'-x, -y, -z'

loop_
_atom_site_label
_atom_site_type_symbol
_atom_site_fract_x
_atom_site_fract_y
_atom_site_fract_z
_atom_site_U_iso_or_equiv
_atom_site_adp_type
_atom_site_occupancy
_atom_site_symmetry_multiplicity
_atom_site_calc_flag
_atom_site_refinement_flags
_atom_site_disorder_assembly
_atom_site_disorder_group
Os Os 0.933745(18) 0.573814(19) 0.751413(14) 0.02218(7) Uani 1 1 d . E .
P1 P 1.12771(14) 0.66516(15) 0.84262(10) 0.0360(4) Uani 1 1 d . . .
P2 P 0.74482(12) 0.44391(13) 0.67484(9) 0.0259(3) Uani 1 1 d . . .
O O 1.0546(3) 0.4622(4) 0.6021(2) 0.0369(10) Uani 1 1 d . E .
N1 N 0.9676(4) 0.7477(4) 0.6419(3) 0.0258(10) Uani 1 1 d . E .
H1 H 0.985(5) 0.697(5) 0.607(3) 0.031 Uiso 1 1 d . . .
N2 N 0.8394(4) 0.8013(4) 0.7539(3) 0.0284(11) Uani 1 1 d . E .
H2 H 0.825(5) 0.796(5) 0.795(4) 0.034 Uiso 1 1 d . . .
B B 0.9131(5) 0.7193(5) 0.7087(4) 0.0229(13) Uani 1 1 d . . .
C1 C 0.8455(5) 0.6283(5) 0.8550(3) 0.0292(12) Uani 1 1 d . . .
C2 C 0.7889(5) 0.6613(5) 0.9130(4) 0.0346(14) Uani 1 1 d . E .
C3 C 0.7200(5) 0.6979(5) 0.9795(4) 0.0336(14) Uani 1 1 d . . .
C4 C 0.7685(6) 0.7982(5) 1.0529(4) 0.0387(15) Uani 1 1 d . E .
H4 H 0.8485 0.8425 1.0591 0.046 Uiso 1 1 calc R . .
C5 C 0.6981(6) 0.8324(5) 1.1169(4) 0.0411(15) Uani 1 1 d . . .
H5 H 0.7304 0.9011 1.1657 0.049 Uiso 1 1 calc R E .
C6 C 0.5832(6) 0.7676(6) 1.1099(4) 0.0416(16) Uani 1 1 d . E .
H6 H 0.5369 0.7906 1.1539 0.050 Uiso 1 1 calc R . .
C7 C 0.5358(6) 0.6693(6) 1.0384(4) 0.0479(17) Uani 1 1 d . . .
H7 H 0.4560 0.6248 1.0329 0.057 Uiso 1 1 calc R E .
C8 C 0.6036(6) 0.6346(6) 0.9743(4) 0.0431(16) Uani 1 1 d . E .
H8 H 0.5697 0.5660 0.9258 0.052 Uiso 1 1 calc R . .
C9 C 1.0194(4) 0.8579(5) 0.6324(3) 0.0224(11) Uani 1 1 d . . .
C10 C 1.0689(4) 0.8563(5) 0.5592(4) 0.0268(12) Uani 1 1 d . E .
H10 H 1.0643 0.7819 0.5160 0.032 Uiso 1 1 calc R . .
C11 C 1.1246(5) 0.9613(5) 0.5489(3) 0.0277(12) Uani 1 1 d . . .
H11 H 1.1562 0.9578 0.4981 0.033 Uiso 1 1 calc R E .
C12 C 1.1355(4) 1.0725(5) 0.6114(4) 0.0267(12) Uani 1 1 d . E .
C13 C 1.1969(5) 1.1867(5) 0.6011(4) 0.0384(14) Uani 1 1 d . . .
H13A H 1.1344 1.2308 0.5855 0.058 Uiso 1 1 calc R E .
H13B H 1.2457 1.1678 0.5558 0.058 Uiso 1 1 calc R . .
H13C H 1.2508 1.2361 0.6553 0.058 Uiso 1 1 calc R . .
C14 C 1.0838(5) 1.0724(5) 0.6830(3) 0.0283(12) Uani 1 1 d . . .
H14 H 1.0868 1.1469 0.7256 0.034 Uiso 1 1 calc R E .
C15 C 1.0279(5) 0.9678(5) 0.6948(3) 0.0283(12) Uani 1 1 d . E .
H15 H 0.9955 0.9714 0.7453 0.034 Uiso 1 1 calc R . .
C16 C 0.7544(4) 0.8664(5) 0.7270(3) 0.0250(12) Uani 1 1 d . . .
C17 C 0.7330(4) 0.8746(5) 0.6443(3) 0.0269(12) Uani 1 1 d . E .
H17 H 0.7816 0.8411 0.6041 0.032 Uiso 1 1 calc R . .
C18 C 0.6404(5) 0.9320(5) 0.6206(4) 0.0284(12) Uani 1 1 d . . .
H18 H 0.6275 0.9377 0.5642 0.034 Uiso 1 1 calc R E .
C19 C 0.5658(5) 0.9815(5) 0.6769(4) 0.0277(12) Uani 1 1 d . E .
C20 C 0.4617(5) 1.0393(5) 0.6483(4) 0.0348(14) Uani 1 1 d . . .
H20A H 0.3831 0.9937 0.6509 0.052 Uiso 1 1 calc R E .
H20B H 0.4622 1.0394 0.5892 0.052 Uiso 1 1 calc R . .
H20C H 0.4726 1.1221 0.6863 0.052 Uiso 1 1 calc R . .
C21 C 0.5892(5) 0.9743(5) 0.7591(4) 0.0309(13) Uani 1 1 d . . .
H21 H 0.5416 1.0092 0.7995 0.037 Uiso 1 1 calc R E .
C22 C 0.6813(5) 0.9170(5) 0.7837(3) 0.0299(13) Uani 1 1 d . E .
H22 H 0.6945 0.9123 0.8404 0.036 Uiso 1 1 calc R . .
C23 C 1.0101(4) 0.5085(5) 0.6603(4) 0.0276(12) Uani 1 1 d . . .
C24 C 1.1879(5) 0.5479(6) 0.8805(4) 0.0412(16) Uani 1 1 d D B .
H24A H 1.2584 0.5935 0.9281 0.049 Uiso 0.50 1 calc PR A 1
H24B H 1.2694 0.5815 0.9198 0.049 Uiso 0.50 1 calc PR A 2
C25A C 1.2481(12) 0.4766(12) 0.8094(7) 0.0478(10) Uiso 0.50 1 d PD B 1
H25A H 1.3174 0.5298 0.8013 0.072 Uiso 0.50 1 calc PR B 1
H25B H 1.1878 0.4435 0.7557 0.072 Uiso 0.50 1 calc PR B 1
H25C H 1.2777 0.4109 0.8258 0.072 Uiso 0.50 1 calc PR B 1
C25B C 1.1919(12) 0.4271(10) 0.8103(8) 0.0478(10) Uiso 0.50 1 d PD B 2
H25D H 1.2442 0.4436 0.7707 0.072 Uiso 0.50 1 calc PR B 2
H25E H 1.1086 0.3895 0.7783 0.072 Uiso 0.50 1 calc PR B 2
H25F H 1.2254 0.3727 0.8380 0.072 Uiso 0.50 1 calc PR B 2
C26 C 1.0967(7) 0.4935(7) 0.9242(5) 0.069(2) Uani 1 1 d . . .
H26A H 1.0763 0.5573 0.9700 0.103 Uiso 1 1 calc R E .
H26B H 1.1325 0.4374 0.9489 0.103 Uiso 1 1 calc R . .
H26C H 1.0219 0.4506 0.8821 0.103 Uiso 1 1 calc R . .
C27 C 1.1245(7) 0.7785(6) 0.9451(4) 0.070(2) Uani 1 1 d D D .
H27A H 1.0649 0.7450 0.9759 0.084 Uiso 0.50 1 calc PR C 1
H27B H 1.0406 0.7447 0.9515 0.084 Uiso 0.50 1 calc PR C 2
C28 C 1.0960(7) 0.8946(6) 0.9359(6) 0.084(3) Uani 1 1 d . . .
H28A H 1.0243 0.8780 0.8902 0.100 Uiso 1 1 calc R E .
H28B H 1.1667 0.9380 0.9214 0.100 Uiso 1 1 calc R . .
H28C H 1.0785 0.9437 0.9902 0.100 Uiso 1 1 calc R . .
C29A C 1.2574(9) 0.8191(12) 1.0030(8) 0.0478(10) Uiso 0.50 1 d PD D 1
H29A H 1.2896 0.7482 1.0077 0.072 Uiso 0.50 1 calc PR D 1
H29B H 1.2529 0.8706 1.0602 0.072 Uiso 0.50 1 calc PR D 1
H29C H 1.3118 0.8638 0.9767 0.072 Uiso 0.50 1 calc PR D 1
C29B C 1.1934(11) 0.7825(12) 1.0342(7) 0.0478(10) Uiso 0.50 1 d PD D 2
H29D H 1.2822 0.7982 1.0360 0.072 Uiso 0.50 1 calc PR D 2
H29E H 1.1694 0.7054 1.0436 0.072 Uiso 0.50 1 calc PR D 2
H29F H 1.1721 0.8466 1.0793 0.072 Uiso 0.50 1 calc PR D 2
C30A C 1.2642(10) 0.6948(11) 0.7847(8) 0.0327(19) Uiso 0.50 1 d P E 1
H30A H 1.2476 0.6280 0.7291 0.039 Uiso 0.50 1 calc PR E 1
C31A C 1.2598(12) 0.8102(12) 0.7611(9) 0.0478(10) Uiso 0.50 1 d P E 1
H31A H 1.2822 0.8797 0.8135 0.072 Uiso 0.50 1 calc PR E 1
H31B H 1.1767 0.8075 0.7320 0.072 Uiso 0.50 1 calc PR E 1
H31C H 1.3179 0.8173 0.7229 0.072 Uiso 0.50 1 calc PR E 1
C32A C 1.3924(11) 0.6969(12) 0.8281(8) 0.0478(10) Uiso 0.50 1 d P E 1
H32A H 1.4509 0.7127 0.7919 0.072 Uiso 0.50 1 calc PR E 1
H32B H 1.3968 0.6191 0.8366 0.072 Uiso 0.50 1 calc PR E 1
H32C H 1.4129 0.7602 0.8838 0.072 Uiso 0.50 1 calc PR E 1
C30B C 1.2352(10) 0.7730(11) 0.8147(7) 0.0327(19) Uiso 0.50 1 d P E 2
H30B H 1.1954 0.8442 0.8181 0.039 Uiso 0.50 1 calc PR E 2
C31B C 1.2540(12) 0.7270(13) 0.7255(8) 0.0478(10) Uiso 0.50 1 d P E 2
H31D H 1.3035 0.7908 0.7112 0.072 Uiso 0.50 1 calc PR E 2
H31E H 1.1742 0.7007 0.6865 0.072 Uiso 0.50 1 calc PR E 2
H31F H 1.2966 0.6591 0.7195 0.072 Uiso 0.50 1 calc PR E 2
C32B C 1.3574(11) 0.8193(12) 0.8781(8) 0.0478(10) Uiso 0.50 1 d P E 2
H32D H 1.3952 0.7513 0.8831 0.072 Uiso 0.50 1 calc PR E 2
H32E H 1.3429 0.8647 0.9344 0.072 Uiso 0.50 1 calc PR E 2
H32F H 1.4124 0.8717 0.8573 0.072 Uiso 0.50 1 calc PR E 2
C33 C 0.7354(5) 0.3811(6) 0.5574(4) 0.054(2) Uani 1 1 d D E .
H33A H 0.8154 0.3558 0.5479 0.064 Uiso 0.50 1 calc PR F 1
H33B H 0.8075 0.3397 0.5567 0.064 Uiso 0.50 1 calc PR F 2
C34A C 0.7228(12) 0.4867(12) 0.5170(9) 0.0478(10) Uiso 0.50 1 d PD E 1
H34A H 0.7801 0.5598 0.5531 0.072 Uiso 0.50 1 calc PR E 1
H34B H 0.6386 0.5016 0.5139 0.072 Uiso 0.50 1 calc PR E 1
H34C H 0.7420 0.4634 0.4591 0.072 Uiso 0.50 1 calc PR E 1
C34B C 0.7680(12) 0.4588(12) 0.5050(9) 0.0478(10) Uiso 0.50 1 d PD E 2
H34D H 0.7814 0.4092 0.4495 0.072 Uiso 0.50 1 calc PR E 2
H34E H 0.8432 0.5172 0.5352 0.072 Uiso 0.50 1 calc PR E 2
H34F H 0.7009 0.5013 0.4956 0.072 Uiso 0.50 1 calc PR E 2
C35 C 0.6333(7) 0.2740(7) 0.5079(4) 0.065(2) Uani 1 1 d . . .
H35A H 0.5546 0.3012 0.5025 0.097 Uiso 1 1 calc R E .
H35B H 0.6292 0.2151 0.5388 0.097 Uiso 1 1 calc R . .
H35C H 0.6503 0.2370 0.4506 0.097 Uiso 1 1 calc R . .
C36 C 0.7322(5) 0.3068(5) 0.7086(5) 0.0439(16) Uani 1 1 d . E .
H36 H 0.6554 0.2507 0.6734 0.053 Uiso 1 1 calc R . .
C37 C 0.8403(6) 0.2428(6) 0.6901(5) 0.072(3) Uani 1 1 d . . .
H37A H 0.9171 0.2957 0.7237 0.107 Uiso 1 1 calc R E .
H37B H 0.8432 0.2225 0.6288 0.107 Uiso 1 1 calc R . .
H37C H 0.8294 0.1691 0.7060 0.107 Uiso 1 1 calc R . .
C38 C 0.7218(7) 0.3327(6) 0.8023(5) 0.064(2) Uani 1 1 d . . .
H38A H 0.7055 0.2570 0.8150 0.095 Uiso 1 1 calc R E .
H38B H 0.6542 0.3760 0.8137 0.095 Uiso 1 1 calc R . .
H38C H 0.7988 0.3820 0.8386 0.095 Uiso 1 1 calc R . .
C39 C 0.5996(5) 0.4965(5) 0.6941(4) 0.0356(14) Uani 1 1 d D E .
H39A H 0.6110 0.5488 0.7551 0.043 Uiso 0.50 1 calc PR G 1
H39B H 0.6140 0.5263 0.7583 0.043 Uiso 0.50 1 calc PR G 2
C40A C 0.5760(14) 0.5732(11) 0.6329(8) 0.0478(10) Uiso 0.50 1 d PD E 1
H40A H 0.5452 0.5197 0.5740 0.072 Uiso 0.50 1 calc PR E 1
H40B H 0.6530 0.6256 0.6350 0.072 Uiso 0.50 1 calc PR E 1
H40C H 0.5151 0.6223 0.6514 0.072 Uiso 0.50 1 calc PR E 1
C40B C 0.5727(13) 0.6065(10) 0.6724(9) 0.0478(10) Uiso 0.50 1 d PD E 2
H40D H 0.5793 0.5966 0.6124 0.072 Uiso 0.50 1 calc PR E 2
H40E H 0.6319 0.6772 0.7101 0.072 Uiso 0.50 1 calc PR E 2
H40F H 0.4894 0.6171 0.6804 0.072 Uiso 0.50 1 calc PR E 2
C41 C 0.4845(5) 0.4017(6) 0.6734(6) 0.071(3) Uani 1 1 d . . .
H41A H 0.4149 0.4406 0.6873 0.106 Uiso 1 1 calc R E .
H41B H 0.4960 0.3476 0.7074 0.106 Uiso 1 1 calc R . .
H41C H 0.4683 0.3558 0.6122 0.106 Uiso 1 1 calc R . .

loop_
_atom_site_aniso_label
_atom_site_aniso_U_11
_atom_site_aniso_U_22
_atom_site_aniso_U_33
_atom_site_aniso_U_23
_atom_site_aniso_U_13
_atom_site_aniso_U_12
Os 0.02343(11) 0.02043(11) 0.02378(12) 0.00793(8) 0.00552(8) 0.00462(8)
P1 0.0364(8) 0.0367(9) 0.0327(9) 0.0183(7) -0.0055(7) -0.0047(7)
P2 0.0215(7) 0.0239(8) 0.0316(8) 0.0056(6) 0.0100(6) 0.0042(6)
O 0.036(2) 0.044(3) 0.034(2) 0.009(2) 0.0169(19) 0.016(2)
N1 0.031(2) 0.020(2) 0.025(3) 0.0024(19) 0.008(2) 0.007(2)
N2 0.032(2) 0.037(3) 0.025(3) 0.015(2) 0.012(2) 0.016(2)
B 0.025(3) 0.021(3) 0.022(3) 0.003(2) 0.004(2) 0.007(2)
C1 0.042(3) 0.025(3) 0.025(3) 0.012(2) 0.009(3) 0.012(3)
C2 0.051(4) 0.027(3) 0.032(3) 0.013(3) 0.013(3) 0.016(3)
C3 0.051(4) 0.033(3) 0.026(3) 0.013(3) 0.012(3) 0.024(3)
C4 0.052(4) 0.034(4) 0.031(3) 0.009(3) 0.006(3) 0.016(3)
C5 0.064(4) 0.031(3) 0.031(3) 0.005(3) 0.015(3) 0.023(3)
C6 0.052(4) 0.051(4) 0.030(3) 0.011(3) 0.018(3) 0.030(3)
C7 0.044(4) 0.057(5) 0.045(4) 0.013(4) 0.014(3) 0.017(3)
C8 0.046(4) 0.046(4) 0.032(4) -0.001(3) 0.010(3) 0.017(3)
C9 0.020(2) 0.021(3) 0.028(3) 0.009(2) 0.003(2) 0.007(2)
C10 0.028(3) 0.019(3) 0.035(3) 0.010(2) 0.007(2) 0.007(2)
C11 0.030(3) 0.028(3) 0.030(3) 0.012(2) 0.011(2) 0.009(2)
C12 0.021(3) 0.025(3) 0.035(3) 0.010(2) 0.002(2) 0.008(2)
C13 0.037(3) 0.031(3) 0.049(4) 0.017(3) 0.010(3) 0.004(3)
C14 0.033(3) 0.018(3) 0.033(3) 0.003(2) 0.005(2) 0.012(2)
C15 0.033(3) 0.026(3) 0.027(3) 0.008(2) 0.007(2) 0.010(2)
C16 0.022(3) 0.022(3) 0.032(3) 0.010(2) 0.002(2) 0.006(2)
C17 0.025(3) 0.029(3) 0.028(3) 0.010(2) 0.004(2) 0.008(2)
C18 0.028(3) 0.030(3) 0.031(3) 0.018(3) 0.004(2) 0.006(2)
C19 0.028(3) 0.016(3) 0.038(3) 0.009(2) 0.001(2) 0.006(2)
C20 0.032(3) 0.024(3) 0.046(4) 0.007(3) 0.000(3) 0.012(3)
C21 0.028(3) 0.028(3) 0.036(3) 0.005(3) 0.009(2) 0.011(2)
C22 0.033(3) 0.037(3) 0.023(3) 0.010(3) 0.010(2) 0.014(3)
C23 0.023(3) 0.027(3) 0.037(3) 0.016(3) 0.004(2) 0.004(2)
C24 0.044(4) 0.047(4) 0.028(3) 0.007(3) -0.005(3) 0.019(3)
C26 0.068(5) 0.058(5) 0.099(7) 0.059(5) 0.001(5) 0.012(4)
C27 0.099(6) 0.043(4) 0.050(5) -0.001(4) -0.028(4) 0.027(4)
C28 0.069(5) 0.037(4) 0.118(8) 0.000(5) -0.029(5) 0.019(4)
C33 0.029(3) 0.080(5) 0.030(4) -0.015(3) 0.011(3) 0.005(3)
C35 0.065(5) 0.058(5) 0.046(5) -0.008(4) -0.007(4) 0.002(4)
C36 0.035(3) 0.022(3) 0.071(5) 0.016(3) -0.002(3) 0.000(3)
C37 0.051(4) 0.030(4) 0.110(7) -0.002(4) -0.017(4) 0.014(3)
C38 0.070(5) 0.053(5) 0.086(6) 0.052(5) 0.015(4) 0.006(4)
C39 0.026(3) 0.039(4) 0.041(4) 0.008(3) 0.009(3) 0.011(3)
C41 0.028(3) 0.045(5) 0.151(8) 0.039(5) 0.029(4) 0.013(3)

loop_
_atom_type_symbol
_atom_type_description
_atom_type_scat_dispersion_real
_atom_type_scat_dispersion_imag
_atom_type_scat_source
C C 0.0033 0.0016 'International Tables Vol C Tables 4.2.6.8 and 6.1.1.4'
H H 0.0000 0.0000 'International Tables Vol C Tables 4.2.6.8 and 6.1.1.4'
B B 0.0013 0.0007 'International Tables Vol C Tables 4.2.6.8 and 6.1.1.4'
N N 0.0061 0.0033 'International Tables Vol C Tables 4.2.6.8 and 6.1.1.4'
O O 0.0106 0.0060 'International Tables Vol C Tables 4.2.6.8 and 6.1.1.4'
P P 0.1023 0.0942 'International Tables Vol C Tables 4.2.6.8 and 6.1.1.4'
Os Os -1.2165 7.6030 'International Tables Vol C Tables 4.2.6.8 and 6.1.1.4'

loop_
_geom_angle_atom_site_label_1
_geom_angle_atom_site_label_2
_geom_angle_atom_site_label_3
_geom_angle
C23 Os B 90.8(2)
C23 Os C1 173.7(2)
B Os C1 95.1(2)
C23 Os P1 90.92(16)
B Os P1 95.40(17)
C1 Os P1 90.32(16)
C23 Os P2 89.95(16)
B Os P2 98.60(16)
C1 Os P2 87.36(16)
P1 Os P2 165.95(5)
C30B P1 C27 91.1(5)
C30B P1 C24 118.6(4)
C27 P1 C24 101.3(3)
C30B P1 C30A 31.5(4)
C27 P1 C30A 117.3(5)
C24 P1 C30A 94.7(4)
C30B P1 Os 120.3(4)
C27 P1 Os 116.0(3)
C24 P1 Os 107.3(2)
C30A P1 Os 115.8(4)
C33 P2 C39 108.3(3)
C33 P2 C36 102.2(3)
C39 P2 C36 103.0(3)
C33 P2 Os 115.0(2)
C39 P2 Os 118.2(2)
C36 P2 Os 108.1(2)
C9 N1 B 132.4(4)
C9 N1 H1 108(4)
B N1 H1 119(4)
C16 N2 B 133.4(5)
C16 N2 H2 105(4)
B N2 H2 118(5)
N1 B N2 118.3(5)
N1 B Os 125.8(4)
N2 B Os 115.9(4)
C2 C1 Os 176.7(5)
C1 C2 C3 178.6(7)
C8 C3 C4 117.8(5)
C8 C3 C2 120.9(6)
C4 C3 C2 121.2(6)
C5 C4 C3 119.8(6)
C5 C4 H4 120.1
C3 C4 H4 120.1
C6 C5 C4 120.9(6)
C6 C5 H5 119.6
C4 C5 H5 119.6
C5 C6 C7 119.5(6)
C5 C6 H6 120.3
C7 C6 H6 120.3
C6 C7 C8 120.5(6)
C6 C7 H7 119.8
C8 C7 H7 119.8
C7 C8 C3 121.5(6)
C7 C8 H8 119.2
C3 C8 H8 119.2
C15 C9 C10 118.4(5)
C15 C9 N1 122.6(5)
C10 C9 N1 119.0(5)
C11 C10 C9 120.9(5)
C11 C10 H10 119.5
C9 C10 H10 119.5
C10 C11 C12 121.6(5)
C10 C11 H11 119.2
C12 C11 H11 119.2
C14 C12 C11 116.6(5)
C14 C12 C13 121.5(5)
C11 C12 C13 121.9(5)
C12 C13 H13A 109.5
C12 C13 H13B 109.5
H13A C13 H13B 109.5
C12 C13 H13C 109.5
H13A C13 H13C 109.5
H13B C13 H13C 109.5
C15 C14 C12 122.7(5)
C15 C14 H14 118.7
C12 C14 H14 118.7
C14 C15 C9 119.8(5)
C14 C15 H15 120.1
C9 C15 H15 120.1
C22 C16 C17 118.2(5)
C22 C16 N2 118.2(5)
C17 C16 N2 123.4(5)
C18 C17 C16 119.9(5)
C18 C17 H17 120.1
C16 C17 H17 120.1
C17 C18 C19 122.2(5)
C17 C18 H18 118.9
C19 C18 H18 118.9
C21 C19 C18 117.3(5)
C21 C19 C20 121.5(5)
C18 C19 C20 121.2(5)
C19 C20 H20A 109.5
C19 C20 H20B 109.5
H20A C20 H20B 109.5
C19 C20 H20C 109.5
H20A C20 H20C 109.5
H20B C20 H20C 109.5
C19 C21 C22 121.2(5)
C19 C21 H21 119.4
C22 C21 H21 119.4
C21 C22 C16 121.2(5)
C21 C22 H22 119.4
C16 C22 H22 119.4
O C23 Os 176.7(5)
C26 C24 C25A 125.1(8)
C26 C24 C25B 96.0(7)
C25A C24 C25B 30.0(6)
C26 C24 P1 110.1(4)
C25A C24 P1 106.9(6)
C25B C24 P1 117.1(6)
C26 C24 H24A 104.2
C25A C24 H24A 104.2
C25B C24 H24A 123.6
P1 C24 H24A 104.2
C26 C24 H24B 110.9
C25A C24 H24B 91.3
C25B C24 H24B 110.9
P1 C24 H24B 110.9
H24A C24 H24B 13.1
C24 C25A H25A 109.5
C24 C25A H25B 109.5
C24 C25A H25C 109.5
C24 C25B H25D 109.5
C24 C25B H25E 109.5
H25D C25B H25E 109.5
C24 C25B H25F 109.5
H25D C25B H25F 109.5
H25E C25B H25F 109.5
C24 C26 H26A 109.5
C24 C26 H26B 109.5
H26A C26 H26B 109.5
C24 C26 H26C 109.5
H26A C26 H26C 109.5
H26B C26 H26C 109.5
C28 C27 C29B 117.0(7)
C28 C27 C29A 102.4(7)
C29B C27 C29A 39.4(6)
C28 C27 P1 113.9(6)
C29B C27 P1 124.7(7)
C29A C27 P1 109.9(7)
C28 C27 H27A 110.1
C29B C27 H27A 70.8
C29A C27 H27A 110.1
P1 C27 H27A 110.1
C28 C27 H27B 97.0
C29B C27 H27B 97.0
C29A C27 H27B 136.3
P1 C27 H27B 97.0
H27A C27 H27B 26.3
C27 C28 H28A 109.5
C27 C28 H28B 109.5
H28A C28 H28B 109.5
C27 C28 H28C 109.5
H28A C28 H28C 109.5
H28B C28 H28C 109.5
C27 C29A H29A 109.5
C27 C29A H29B 109.5
C27 C29A H29C 109.5
C27 C29B H29D 109.5
C27 C29B H29E 109.5
H29D C29B H29E 109.5
C27 C29B H29F 109.5
H29D C29B H29F 109.5
H29E C29B H29F 109.5
C32A C30A C31A 110.0(10)
C32A C30A P1 118.5(8)
C31A C30A P1 109.3(8)
C32A C30A H30A 106.1
C31A C30A H30A 106.1
P1 C30A H30A 106.1
C31B C30B C32B 111.5(10)
C31B C30B P1 112.3(9)
C32B C30B P1 113.7(8)
C31B C30B H30B 106.2
C32B C30B H30B 106.2
P1 C30B H30B 106.2
C30B C31B H31D 109.5
C30B C31B H31E 109.5
H31D C31B H31E 109.5
C30B C31B H31F 109.5
H31D C31B H31F 109.5
H31E C31B H31F 109.5
C30B C32B H32D 109.5
C30B C32B H32E 109.5
H32D C32B H32E 109.5
C30B C32B H32F 109.5
H32D C32B H32F 109.5
H32E C32B H32F 109.5
C34B C33 C35 112.4(7)
C34B C33 C34A 24.5(6)
C35 C33 C34A 108.5(7)
C34B C33 P2 121.5(7)
C35 C33 P2 117.6(5)
C34A C33 P2 107.9(7)
C34B C33 H33A 83.5
C35 C33 H33A 107.5
C34A C33 H33A 107.5
P2 C33 H33A 107.5
C34B C33 H33B 99.8
C35 C33 H33B 99.8
C34A C33 H33B 123.8
P2 C33 H33B 99.8
H33A C33 H33B 16.3
C33 C34A H34A 109.5
C33 C34A H34B 109.5
C33 C34A H34C 109.5
C33 C34B H34D 109.5
C33 C34B H34E 109.5
H34D C34B H34E 109.5
C33 C34B H34F 109.5
H34D C34B H34F 109.5
H34E C34B H34F 109.5
C33 C35 H35A 109.5
C33 C35 H35B 109.5
H35A C35 H35B 109.5
C33 C35 H35C 109.5
H35A C35 H35C 109.5
H35B C35 H35C 109.5
C38 C36 C37 110.2(6)
C38 C36 P2 112.7(4)
C37 C36 P2 111.2(5)
C38 C36 H36 107.5
C37 C36 H36 107.5
P2 C36 H36 107.5
C36 C37 H37A 109.5
C36 C37 H37B 109.5
H37A C37 H37B 109.5
C36 C37 H37C 109.5
H37A C37 H37C 109.5
H37B C37 H37C 109.5
C36 C38 H38A 109.5
C36 C38 H38B 109.5
H38A C38 H38B 109.5
C36 C38 H38C 109.5
H38A C38 H38C 109.5
H38B C38 H38C 109.5
C40B C39 C41 111.4(7)
C40B C39 C40A 24.9(7)
C41 C39 C40A 105.8(7)
C40B C39 P2 119.6(6)
C41 C39 P2 117.3(4)
C40A C39 P2 105.7(6)
C40B C39 H39A 84.7
C41 C39 H39A 109.3
C40A C39 H39A 109.3
P2 C39 H39A 109.3
C40B C39 H39B 101.5
C41 C39 H39B 101.5
C40A C39 H39B 126.1
P2 C39 H39B 101.5
H39A C39 H39B 16.8
C39 C40A H40A 109.5
C39 C40A H40B 109.5
C39 C40A H40C 109.5
C39 C40B H40D 109.5
C39 C40B H40E 109.5
H40D C40B H40E 109.5
C39 C40B H40F 109.5
H40D C40B H40F 109.5
H40E C40B H40F 109.5
C39 C41 H41A 109.5
C39 C41 H41B 109.5
H41A C41 H41B 109.5
C39 C41 H41C 109.5
H41A C41 H41C 109.5
H41B C41 H41C 109.5

loop_
_geom_bond_atom_site_label_1
_geom_bond_atom_site_label_2
_geom_bond_distance
Os C23 1.863(6)
Os B 2.076(6)
Os C1 2.082(5)
Os P1 2.3806(15)
Os P2 2.3830(14)
P1 C30B 1.835(12)
P1 C27 1.842(7)
P1 C24 1.854(6)
P1 C30A 1.957(11)
P2 C33 1.852(6)
P2 C39 1.854(5)
P2 C36 1.861(6)
O C23 1.173(6)
N1 C9 1.416(6)
N1 B 1.434(7)
N1 H1 0.76(5)
N2 C16 1.411(6)
N2 B 1.468(7)
N2 H2 0.74(5)
C1 C2 1.223(7)
C2 C3 1.430(7)
C3 C8 1.389(8)
C3 C4 1.409(8)
C4 C5 1.407(8)
C4 H4 0.9500
C5 C6 1.375(8)
C5 H5 0.9500
C6 C7 1.377(9)
C6 H6 0.9500
C7 C8 1.389(8)
C7 H7 0.9500
C8 H8 0.9500
C9 C15 1.389(7)
C9 C10 1.397(7)
C10 C11 1.381(7)
C10 H10 0.9500
C11 C12 1.398(7)
C11 H11 0.9500
C12 C14 1.390(7)
C12 C13 1.498(7)
C13 H13A 0.9800
C13 H13B 0.9800
C13 H13C 0.9800
C14 C15 1.389(7)
C14 H14 0.9500
C15 H15 0.9500
C16 C22 1.390(7)
C16 C17 1.393(7)
C17 C18 1.389(6)
C17 H17 0.9500
C18 C19 1.393(7)
C18 H18 0.9500
C19 C21 1.382(7)
C19 C20 1.520(6)
C20 H20A 0.9800
C20 H20B 0.9800
C20 H20C 0.9800
C21 C22 1.390(7)
C21 H21 0.9500
C22 H22 0.9500
C24 C26 1.509(9)
C24 C25A 1.534(9)
C24 C25B 1.572(9)
C24 H24A 1.0000
C24 H24B 1.0000
C25A H25A 0.9800
C25A H25B 0.9800
C25A H25C 0.9800
C25B H25D 0.9800
C25B H25E 0.9800
C25B H25F 0.9800
C26 H26A 0.9800
C26 H26B 0.9800
C26 H26C 0.9800
C27 C28 1.501(9)
C27 C29B 1.554(9)
C27 C29A 1.583(9)
C27 H27A 1.0000
C27 H27B 1.0000
C28 H28A 0.9800
C28 H28B 0.9800
C28 H28C 0.9800
C29A H29A 0.9800
C29A H29B 0.9800
C29A H29C 0.9800
C29B H29D 0.9800
C29B H29E 0.9800
C29B H29F 0.9800
C30A C32A 1.508(15)
C30A C31A 1.534(17)
C30A H30A 1.0000
C31A H31A 0.9800
C31A H31B 0.9800
C31A H31C 0.9800
C32A H32A 0.9800
C32A H32B 0.9800
C32A H32C 0.9800
C30B C31B 1.475(17)
C30B C32B 1.528(15)
C30B H30B 1.0000
C31B H31D 0.9800
C31B H31E 0.9800
C31B H31F 0.9800
C32B H32D 0.9800
C32B H32E 0.9800
C32B H32F 0.9800
C33 C34B 1.482(9)
C33 C35 1.525(9)
C33 C34A 1.597(9)
C33 H33A 1.0000
C33 H33B 1.0000
C34A H34A 0.9800
C34A H34B 0.9800
C34A H34C 0.9800
C34B H34D 0.9800
C34B H34E 0.9800
C34B H34F 0.9800
C35 H35A 0.9800
C35 H35B 0.9800
C35 H35C 0.9800
C36 C38 1.517(9)
C36 C37 1.535(8)
C36 H36 1.0000
C37 H37A 0.9800
C37 H37B 0.9800
C37 H37C 0.9800
C38 H38A 0.9800
C38 H38B 0.9800
C38 H38C 0.9800
C39 C40B 1.509(9)
C39 C41 1.514(8)
C39 C40A 1.569(9)
C39 H39A 1.0000
C39 H39B 1.0000
C40A H40A 0.9800
C40A H40B 0.9800
C40A H40C 0.9800
C40B H40D 0.9800
C40B H40E 0.9800
C40B H40F 0.9800
C41 H41A 0.9800
C41 H41B 0.9800
C41 H41C 0.9800
